data_7101385
loop_
_publ_author_name
'Scott J. Dalgarno'
'Nicholas P. Power'
'Jcohen Antesberger'
'Robert M. McKinlay'
'Jerry L. Atwood'

_publ_section_title
;
Synthesis and structural characterisation of lower rim halogenated
pyrogallol[4]arenes: bi-layers and hexameric nano-capsules
;
_journal_issue 36
_journal_name_full 'Chemical Communications'
_journal_paper_doi 10.1039/b605147b
_journal_year 2006
_chemical_formula_moiety 'C50 H64 Cl4 O15'
_chemical_formula_sum 'C50 H64 Cl4 O15'
_chemical_formula_weight 1046.81
_chemical_name_systematic
;
?
;
_space_group_IT_number 2
_symmetry_cell_setting triclinic
_symmetry_space_group_name_Hall '-P 1'
_symmetry_space_group_name_H-M 'P -1'
_atom_sites_solution_hydrogens geom
_atom_sites_solution_primary direct
_atom_sites_solution_secondary difmap
_audit_creation_method SHELXL-97
_cell_angle_alpha 95.141(5)
_cell_angle_beta 93.711(6)
_cell_angle_gamma 106.383(5)
_cell_formula_units_Z 2
_cell_length_a 12.048(4)
_cell_length_b 12.069(4)
_cell_length_c 18.233(6)
_cell_measurement_temperature 173(2)
_cell_volume 2522.1(14)
_computing_cell_refinement 'SAINT (Bruker, 1998)'
_computing_data_collection 'SMART (Bruker, 1998)'
_computing_data_reduction 'SAINT (Bruker, 1998)'
_computing_molecular_graphics
;
XSeed (Barbour, 2001)
;
_computing_publication_material 'local program'
_computing_structure_refinement 'SHELXL-97 (Sheldrick, 1997)'
_computing_structure_solution 'SHELXS-97 (Sheldrick, 1990)'
_diffrn_ambient_temperature 173(2)
_diffrn_measured_fraction_theta_full 0.965
_diffrn_measured_fraction_theta_max 0.965
_diffrn_measurement_device_type 'Bruker SMART 1000 CCD diffractometer'
_diffrn_radiation_monochromator graphite
_diffrn_radiation_source 'fine-focus sealed tube'
_diffrn_radiation_type MoK\a
_diffrn_radiation_wavelength 0.71073
_diffrn_reflns_av_R_equivalents 0.0199
_diffrn_reflns_av_sigmaI/netI 0.0467
_diffrn_reflns_limit_h_max 14
_diffrn_reflns_limit_h_min -15
_diffrn_reflns_limit_k_max 15
_diffrn_reflns_limit_k_min -13
_diffrn_reflns_limit_l_max 19
_diffrn_reflns_limit_l_min -23
_diffrn_reflns_number 14554
_diffrn_reflns_theta_full 27.12
_diffrn_reflns_theta_max 27.12
_diffrn_reflns_theta_min 1.77
_exptl_absorpt_coefficient_mu 0.302
_exptl_absorpt_correction_T_max 0.9392
_exptl_absorpt_correction_T_min 0.9094
_exptl_absorpt_correction_type multi-scan
_exptl_crystal_colour Colourless
_exptl_crystal_density_diffrn 1.378
_exptl_crystal_density_method 'not measured'
_exptl_crystal_description Prism
_exptl_crystal_F_000 1104
_exptl_crystal_size_max 0.32
_exptl_crystal_size_mid 0.26
_exptl_crystal_size_min 0.21
_refine_diff_density_max 0.718
_refine_diff_density_min -0.522
_refine_diff_density_rms 0.073
_refine_ls_extinction_method none
_refine_ls_goodness_of_fit_ref 1.018
_refine_ls_hydrogen_treatment constr
_refine_ls_matrix_type full
_refine_ls_number_parameters 648
_refine_ls_number_reflns 10780
_refine_ls_number_restraints 0
_refine_ls_restrained_S_all 1.018
_refine_ls_R_factor_all 0.0826
_refine_ls_R_factor_gt 0.0595
_refine_ls_shift/su_max 0.002
_refine_ls_shift/su_mean 0.000
_refine_ls_structure_factor_coef Fsqd
_refine_ls_weighting_details 'calc w=1/[\s^2^(Fo^2^)+(0.0789P)^2^+2.6762P] where P=(Fo^2^+2Fc^2^)/3'
_refine_ls_weighting_scheme calc
_refine_ls_wR_factor_gt 0.1518
_refine_ls_wR_factor_ref 0.1669
_reflns_number_gt 7993
_reflns_number_total 10780
_reflns_threshold_expression >2sigma(I)
_cod_data_source_file b605147b.txt
_cod_depositor_comments
;
The following automatic conversions were performed:
'_symmetry_cell_setting' value 'Triclinic' changed to 'triclinic'
according to '/home/saulius/struct/CIF-dictionaries/cif_core.dic'
dictionary named 'cif_core.dic' version 2.4.1 from 2010-06-29.

Automatic conversion script
Id: cif_fix_enum 1527 2010-12-29 10:47:43Z saulius 
;
_cod_original_sg_symbol_H-M P-1
_cod_database_code 7101385

loop_
_symmetry_equiv_pos_as_xyz
'x, y, z'
'-x, -y, -z'

loop_
_atom_site_label
_atom_site_type_symbol
_atom_site_fract_x
_atom_site_fract_y
_atom_site_fract_z
_atom_site_U_iso_or_equiv
_atom_site_adp_type
_atom_site_occupancy
_atom_site_symmetry_multiplicity
_atom_site_calc_flag
_atom_site_refinement_flags
Cl1 Cl 0.16576(7) 0.45335(7) 0.39423(4) 0.03739(19) Uani 1 1 d .
Cl2 Cl -0.31147(10) 0.07067(10) 0.42439(5) 0.0619(3) Uani 1 1 d .
Cl3 Cl -0.59982(10) 0.25319(10) 0.45497(5) 0.0668(3) Uani 1 1 d .
Cl4 Cl 0.06993(8) 1.15668(9) 0.56126(6) 0.0598(3) Uani 1 1 d .
O1 O 0.08732(17) 0.99207(16) 0.91809(10) 0.0267(4) Uani 1 1 d .
H100 H 0.0864 0.9815 0.9630 0.032 Uiso 1 1 calc R
O2 O 0.26614(15) 0.91396(15) 0.96730(9) 0.0214(4) Uani 1 1 d .
H101 H 0.2456 0.8755 1.0028 0.026 Uiso 1 1 calc R
O3 O 0.31242(15) 0.72504(15) 0.88828(10) 0.0236(4) Uani 1 1 d .
H102 H 0.3460 0.7652 0.9277 0.028 Uiso 1 1 calc R
O4 O 0.31141(15) 0.49849(15) 0.85374(11) 0.0265(4) Uani 1 1 d .
H103 H 0.3233 0.5704 0.8639 0.032 Uiso 1 1 calc R
O5 O 0.21160(17) 0.29274(17) 0.90124(11) 0.0322(5) Uani 1 1 d .
H104 H 0.2798 0.3371 0.9097 0.039 Uiso 1 1 calc R
O6 O -0.01452(16) 0.17674(15) 0.86300(11) 0.0274(4) Uani 1 1 d .
H105 H -0.0097 0.1884 0.9094 0.033 Uiso 1 1 calc R
O7 O -0.24745(17) 0.16092(17) 0.89541(11) 0.0291(4) Uani 1 1 d .
H106 H -0.1895 0.1555 0.8737 0.035 Uiso 1 1 calc R
O8 O -0.41112(15) 0.23197(16) 0.96954(9) 0.0223(4) Uani 1 1 d .
H107 H -0.4611 0.1677 0.9566 0.027 Uiso 1 1 calc R
O9 O -0.50058(15) 0.39500(15) 0.92197(10) 0.0228(4) Uani 1 1 d .
H108 H -0.5067 0.4603 0.9133 0.027 Uiso 1 1 calc R
O10 O -0.46709(16) 0.63027(15) 0.92742(10) 0.0270(4) Uani 1 1 d .
H109 H -0.4724 0.6698 0.9667 0.032 Uiso 1 1 calc R
O11 O -0.3345(2) 0.84075(17) 0.99260(12) 0.0389(5) Uani 1 1 d .
H110 H -0.2877 0.9062 1.0072 0.047 Uiso 1 1 calc R
O12 O -0.14149(16) 0.96321(15) 0.92953(10) 0.0237(4) Uani 1 1 d .
H111 H -0.0721 0.9752 0.9201 0.028 Uiso 1 1 calc R
O13 O 0.5306(3) -0.0325(2) 0.10949(16) 0.0714(9) Uani 1 1 d .
O14 O 0.5583(2) 0.0291(2) 0.23044(13) 0.0517(6) Uani 1 1 d .
C53 C -0.1128(11) 0.5999(12) 0.9327(8) 0.061(4) Uani 0.50 1 d P
O16 O 0.0000 0.5000 1.0000 0.0595(11) Uani 1 2 d S
C1 C 0.0332(2) 0.8418(2) 0.81398(13) 0.0163(5) Uani 1 1 d .
C2 C 0.1054(2) 0.8968(2) 0.87786(13) 0.0181(5) Uani 1 1 d .
C3 C 0.1976(2) 0.8579(2) 0.90306(13) 0.0184(5) Uani 1 1 d .
C4 C 0.2218(2) 0.7647(2) 0.86376(13) 0.0186(5) Uani 1 1 d .
C5 C 0.1550(2) 0.7101(2) 0.79795(13) 0.0173(5) Uani 1 1 d .
C6 C 0.0613(2) 0.7497(2) 0.77550(13) 0.0177(5) Uani 1 1 d .
H6 H 0.0141 0.7118 0.7316 0.021 Uiso 1 1 calc R
C7 C 0.1867(2) 0.6117(2) 0.75347(13) 0.0182(5) Uani 1 1 d .
H7 H 0.2728 0.6276 0.7627 0.022 Uiso 1 1 calc R
C8 C 0.1314(2) 0.4942(2) 0.78121(13) 0.0177(5) Uani 1 1 d .
C9 C 0.1961(2) 0.4475(2) 0.82905(14) 0.0203(5) Uani 1 1 d .
C10 C 0.1475(2) 0.3408(2) 0.85475(14) 0.0222(5) Uani 1 1 d .
C11 C 0.0316(2) 0.2809(2) 0.83460(14) 0.0210(5) Uani 1 1 d .
C12 C -0.0362(2) 0.3237(2) 0.78617(14) 0.0193(5) Uani 1 1 d .
C13 C 0.0155(2) 0.4305(2) 0.76066(14) 0.0195(5) Uani 1 1 d .
H13 H -0.0301 0.4611 0.7280 0.023 Uiso 1 1 calc R
C14 C -0.1617(2) 0.2536(2) 0.76134(14) 0.0199(5) Uani 1 1 d .
H14 H -0.1697 0.1728 0.7736 0.024 Uiso 1 1 calc R
C15 C -0.2478(2) 0.2977(2) 0.80551(13) 0.0182(5) Uani 1 1 d .
C16 C -0.2872(2) 0.2478(2) 0.86926(14) 0.0206(5) Uani 1 1 d .
C17 C -0.3710(2) 0.2829(2) 0.90678(13) 0.0194(5) Uani 1 1 d .
C18 C -0.4145(2) 0.3699(2) 0.88286(14) 0.0187(5) Uani 1 1 d .
C19 C -0.3749(2) 0.4244(2) 0.82105(13) 0.0167(5) Uani 1 1 d .
C20 C -0.2911(2) 0.3864(2) 0.78439(13) 0.0180(5) Uani 1 1 d .
H20 H -0.2623 0.4234 0.7428 0.022 Uiso 1 1 calc R
C21 C -0.4226(2) 0.5194(2) 0.79345(13) 0.0177(5) Uani 1 1 d .
H21 H -0.5009 0.5082 0.8121 0.021 Uiso 1 1 calc R
C22 C -0.3476(2) 0.6400(2) 0.82693(13) 0.0169(5) Uani 1 1 d .
C23 C -0.3727(2) 0.6900(2) 0.89361(14) 0.0208(5) Uani 1 1 d .
C24 C -0.3042(2) 0.7980(2) 0.92628(14) 0.0244(5) Uani 1 1 d .
C25 C -0.2077(2) 0.8577(2) 0.89290(13) 0.0187(5) Uani 1 1 d .
C26 C -0.1801(2) 0.8122(2) 0.82552(13) 0.0171(5) Uani 1 1 d .
C27 C -0.2508(2) 0.7031(2) 0.79453(13) 0.0180(5) Uani 1 1 d .
H27 H -0.2324 0.6703 0.7493 0.022 Uiso 1 1 calc R
C28 C -0.0734(2) 0.8792(2) 0.78958(13) 0.0179(5) Uani 1 1 d .
H28 H -0.0567 0.9629 0.8092 0.022 Uiso 1 1 calc R
C29 C 0.1600(2) 0.6118(2) 0.66977(14) 0.0222(5) Uani 1 1 d .
H29A H 0.0747 0.5902 0.6581 0.027 Uiso 1 1 calc R
H29B H 0.1928 0.6917 0.6568 0.027 Uiso 1 1 calc R
C30 C 0.2079(3) 0.5295(3) 0.62179(15) 0.0284(6) Uani 1 1 d .
H30A H 0.1761 0.4493 0.6344 0.034 Uiso 1 1 calc R
H30B H 0.2935 0.5519 0.6317 0.034 Uiso 1 1 calc R
C31 C 0.1754(3) 0.5336(3) 0.53986(16) 0.0364(7) Uani 1 1 d .
H31A H 0.0900 0.5171 0.5314 0.044 Uiso 1 1 calc R
H31B H 0.2111 0.6132 0.5272 0.044 Uiso 1 1 calc R
C32 C 0.2127(3) 0.4499(3) 0.48952(16) 0.0374(7) Uani 1 1 d .
H32A H 0.1800 0.3704 0.5033 0.045 Uiso 1 1 calc R
H32B H 0.2984 0.4688 0.4956 0.045 Uiso 1 1 calc R
C33 C -0.1912(2) 0.2438(2) 0.67697(15) 0.0247(6) Uani 1 1 d .
H33A H -0.1985 0.3192 0.6633 0.030 Uiso 1 1 calc R
H33B H -0.1267 0.2268 0.6515 0.030 Uiso 1 1 calc R
C34 C -0.3038(3) 0.1487(3) 0.65068(17) 0.0391(7) Uani 1 1 d .
H34A H -0.3669 0.1651 0.6779 0.047 Uiso 1 1 calc R
H34B H -0.2950 0.0738 0.6641 0.047 Uiso 1 1 calc R
C35 C -0.3412(3) 0.1347(3) 0.56786(19) 0.0448(8) Uani 1 1 d .
H35A H -0.4202 0.0796 0.5581 0.054 Uiso 1 1 calc R
H35B H -0.3451 0.2107 0.5533 0.054 Uiso 1 1 calc R
C36 C -0.2614(3) 0.0918(4) 0.5212(2) 0.0535(10) Uani 1 1 d .
H36A H -0.2549 0.0173 0.5369 0.064 Uiso 1 1 calc R
H36B H -0.1831 0.1486 0.5290 0.064 Uiso 1 1 calc R
C37 C -0.4413(2) 0.5094(2) 0.70837(14) 0.0206(5) Uani 1 1 d .
H37A H -0.4725 0.5729 0.6942 0.025 Uiso 1 1 calc R
H37B H -0.3652 0.5203 0.6881 0.025 Uiso 1 1 calc R
C38 C -0.5242(2) 0.3933(2) 0.67337(15) 0.0254(6) Uani 1 1 d .
H38A H -0.5015 0.3290 0.6941 0.031 Uiso 1 1 calc R
H38B H -0.6042 0.3885 0.6856 0.031 Uiso 1 1 calc R
C39 C -0.5220(2) 0.3800(3) 0.58952(16) 0.0304(6) Uani 1 1 d .
H39A H -0.5434 0.4452 0.5691 0.036 Uiso 1 1 calc R
H39B H -0.4420 0.3842 0.5775 0.036 Uiso 1 1 calc R
C40 C -0.6040(3) 0.2670(3) 0.55361(17) 0.0385(7) Uani 1 1 d .
H40A H -0.6841 0.2627 0.5654 0.046 Uiso 1 1 calc R
H40B H -0.5827 0.2016 0.5739 0.046 Uiso 1 1 calc R
C41 C -0.0978(2) 0.8716(2) 0.70484(14) 0.0215(5) Uani 1 1 d .
H41A H -0.1161 0.7893 0.6839 0.026 Uiso 1 1 calc R
H41B H -0.1673 0.8977 0.6938 0.026 Uiso 1 1 calc R
C42 C 0.0030(2) 0.9442(2) 0.66600(15) 0.0273(6) Uani 1 1 d .
H42A H 0.0700 0.9125 0.6719 0.033 Uiso 1 1 calc R
H42B H -0.0213 0.9369 0.6124 0.033 Uiso 1 1 calc R
C43 C 0.0409(3) 1.0714(3) 0.69610(18) 0.0353(7) Uani 1 1 d .
H43A H 0.0744 1.0788 0.7480 0.042 Uiso 1 1 calc R
H43B H -0.0286 1.0998 0.6965 0.042 Uiso 1 1 calc R
C44 C 0.1293(3) 1.1491(3) 0.65322(19) 0.0463(8) Uani 1 1 d .
H44A H 0.1974 1.1190 0.6501 0.056 Uiso 1 1 calc R
H44B H 0.1563 1.2283 0.6801 0.056 Uiso 1 1 calc R
C45 C 0.5757(3) -0.0338(3) 0.1729(2) 0.0540(10) Uani 1 1 d .
C46 C 0.6526(4) -0.1063(4) 0.1929(3) 0.0715(13) Uani 1 1 d .
H46A H 0.6111 -0.1674 0.2215 0.107 Uiso 1 1 calc R
H46B H 0.7228 -0.0573 0.2226 0.107 Uiso 1 1 calc R
H46C H 0.6744 -0.1419 0.1477 0.107 Uiso 1 1 calc R
C47 C 0.4780(4) 0.0995(4) 0.2172(2) 0.0548(10) Uani 1 1 d .
H47A H 0.5052 0.1519 0.1792 0.066 Uiso 1 1 calc R
H47B H 0.3990 0.0484 0.1998 0.066 Uiso 1 1 calc R
C48 C 0.4763(4) 0.1669(4) 0.2875(2) 0.0591(10) Uani 1 1 d .
H48A H 0.4490 0.1140 0.3245 0.089 Uiso 1 1 calc R
H48B H 0.4240 0.2151 0.2810 0.089 Uiso 1 1 calc R
H48C H 0.5550 0.2168 0.3041 0.089 Uiso 1 1 calc R
C49 C -0.0033(6) 0.5998(6) 0.9790(4) 0.0402(15) Uani 0.50 1 d P
O50 O 0.0731(5) 0.6843(4) 1.0044(3) 0.0574(14) Uani 0.50 1 d P
C51 C -0.0999(7) 0.5161(6) 0.9656(5) 0.053(2) Uani 0.50 1 d P
C52 C -0.0712(10) 0.6363(11) 0.9469(6) 0.045(2) Uani 0.50 1 d P

loop_
_atom_site_aniso_label
_atom_site_aniso_U_11
_atom_site_aniso_U_22
_atom_site_aniso_U_33
_atom_site_aniso_U_23
_atom_site_aniso_U_13
_atom_site_aniso_U_12
Cl1 0.0412(4) 0.0499(5) 0.0213(3) 0.0002(3) 0.0020(3) 0.0150(3)
Cl2 0.0721(7) 0.0739(7) 0.0357(5) -0.0054(4) 0.0009(4) 0.0193(5)
Cl3 0.0843(7) 0.0752(7) 0.0309(5) -0.0199(4) -0.0004(5) 0.0161(6)
Cl4 0.0466(5) 0.0713(6) 0.0594(6) 0.0412(5) 0.0068(4) 0.0028(4)
O1 0.0395(11) 0.0233(10) 0.0198(9) -0.0045(7) -0.0005(8) 0.0159(8)
O2 0.0262(9) 0.0190(9) 0.0172(9) 0.0002(7) -0.0016(7) 0.0049(7)
O3 0.0243(9) 0.0239(9) 0.0240(10) -0.0027(7) -0.0047(7) 0.0121(8)
O4 0.0192(9) 0.0176(9) 0.0415(11) 0.0019(8) -0.0038(8) 0.0054(7)
O5 0.0310(10) 0.0256(10) 0.0403(12) 0.0099(8) -0.0080(9) 0.0092(8)
O6 0.0311(10) 0.0194(9) 0.0325(11) 0.0082(8) 0.0073(8) 0.0062(8)
O7 0.0321(10) 0.0350(11) 0.0314(11) 0.0153(8) 0.0137(8) 0.0220(9)
O8 0.0220(9) 0.0245(9) 0.0198(9) 0.0077(7) 0.0048(7) 0.0039(7)
O9 0.0259(9) 0.0221(9) 0.0251(10) 0.0070(7) 0.0113(7) 0.0110(7)
O10 0.0303(10) 0.0211(9) 0.0252(10) -0.0038(7) 0.0138(8) 0.0000(8)
O11 0.0541(13) 0.0214(10) 0.0330(12) -0.0083(8) 0.0269(10) -0.0036(9)
O12 0.0262(9) 0.0171(9) 0.0244(10) -0.0030(7) 0.0031(7) 0.0022(7)
O13 0.097(2) 0.0470(16) 0.0500(18) -0.0090(13) 0.0266(16) -0.0111(15)
O14 0.0581(15) 0.0624(16) 0.0386(14) -0.0058(12) 0.0021(11) 0.0279(13)
C53 0.058(8) 0.057(8) 0.065(7) 0.004(5) -0.024(6) 0.019(6)
O16 0.055(2) 0.0350(19) 0.089(3) 0.0176(18) -0.018(2) 0.0153(17)
C1 0.0159(11) 0.0152(11) 0.0165(12) 0.0021(9) 0.0025(9) 0.0021(9)
C2 0.0218(12) 0.0151(11) 0.0185(12) 0.0002(9) 0.0051(9) 0.0071(9)
C3 0.0203(12) 0.0168(11) 0.0164(12) 0.0010(9) 0.0002(9) 0.0035(9)
C4 0.0200(12) 0.0166(12) 0.0194(12) 0.0043(9) 0.0024(9) 0.0046(10)
C5 0.0191(12) 0.0142(11) 0.0181(12) 0.0021(9) 0.0038(9) 0.0034(9)
C6 0.0185(11) 0.0166(11) 0.0164(12) 0.0007(9) 0.0018(9) 0.0026(9)
C7 0.0183(12) 0.0165(12) 0.0197(12) 0.0006(9) 0.0040(9) 0.0047(9)
C8 0.0203(12) 0.0152(11) 0.0189(12) 0.0011(9) 0.0043(9) 0.0067(9)
C9 0.0172(12) 0.0185(12) 0.0241(13) -0.0022(10) 0.0007(9) 0.0052(10)
C10 0.0270(13) 0.0187(12) 0.0231(13) 0.0030(10) 0.0008(10) 0.0102(10)
C11 0.0253(13) 0.0161(12) 0.0231(13) 0.0028(10) 0.0054(10) 0.0073(10)
C12 0.0182(12) 0.0173(12) 0.0232(13) 0.0007(9) 0.0048(9) 0.0064(10)
C13 0.0206(12) 0.0181(12) 0.0214(12) 0.0011(9) 0.0027(9) 0.0082(10)
C14 0.0185(12) 0.0167(12) 0.0260(13) 0.0040(10) 0.0059(10) 0.0060(10)
C15 0.0149(11) 0.0186(12) 0.0190(12) 0.0011(9) 0.0021(9) 0.0018(9)
C16 0.0191(12) 0.0217(12) 0.0217(13) 0.0061(10) 0.0007(10) 0.0065(10)
C17 0.0174(11) 0.0219(12) 0.0172(12) 0.0037(9) 0.0020(9) 0.0021(10)
C18 0.0154(11) 0.0198(12) 0.0196(12) -0.0001(9) 0.0018(9) 0.0035(9)
C19 0.0154(11) 0.0158(11) 0.0166(12) -0.0010(9) -0.0014(9) 0.0021(9)
C20 0.0167(11) 0.0182(12) 0.0169(12) 0.0017(9) 0.0018(9) 0.0012(9)
C21 0.0164(11) 0.0179(12) 0.0181(12) 0.0009(9) 0.0033(9) 0.0036(9)
C22 0.0172(11) 0.0168(11) 0.0181(12) 0.0018(9) -0.0002(9) 0.0076(9)
C23 0.0202(12) 0.0201(12) 0.0211(13) 0.0026(10) 0.0050(10) 0.0036(10)
C24 0.0319(14) 0.0205(13) 0.0196(13) -0.0012(10) 0.0094(11) 0.0052(11)
C25 0.0216(12) 0.0151(11) 0.0184(12) 0.0000(9) 0.0005(9) 0.0045(10)
C26 0.0170(11) 0.0179(12) 0.0185(12) 0.0048(9) 0.0014(9) 0.0075(9)
C27 0.0197(12) 0.0208(12) 0.0149(11) 0.0013(9) 0.0020(9) 0.0082(10)
C28 0.0184(12) 0.0173(12) 0.0187(12) 0.0026(9) 0.0029(9) 0.0058(9)
C29 0.0253(13) 0.0225(13) 0.0199(13) 0.0017(10) 0.0051(10) 0.0084(10)
C30 0.0351(15) 0.0308(15) 0.0223(14) 0.0002(11) 0.0048(11) 0.0149(12)
C31 0.0471(18) 0.0451(18) 0.0239(15) -0.0002(13) 0.0051(13) 0.0254(15)
C32 0.057(2) 0.0402(17) 0.0206(14) 0.0044(12) 0.0049(13) 0.0229(15)
C33 0.0252(13) 0.0250(13) 0.0238(14) -0.0014(10) 0.0041(10) 0.0078(11)
C34 0.0325(16) 0.0440(18) 0.0322(17) -0.0058(14) 0.0027(13) 0.0002(14)
C35 0.0338(17) 0.055(2) 0.0400(19) -0.0081(16) -0.0040(14) 0.0097(15)
C36 0.057(2) 0.071(3) 0.0360(19) -0.0086(17) -0.0043(16) 0.030(2)
C37 0.0199(12) 0.0198(12) 0.0211(13) 0.0024(9) -0.0009(9) 0.0046(10)
C38 0.0251(13) 0.0243(13) 0.0236(14) -0.0004(10) -0.0022(10) 0.0038(11)
C39 0.0294(14) 0.0311(15) 0.0272(15) -0.0016(11) -0.0012(11) 0.0058(12)
C40 0.0405(17) 0.0401(18) 0.0296(16) -0.0055(13) -0.0028(13) 0.0073(14)
C41 0.0245(13) 0.0203(12) 0.0195(13) 0.0019(10) 0.0011(10) 0.0067(10)
C42 0.0310(14) 0.0295(14) 0.0240(14) 0.0077(11) 0.0070(11) 0.0103(12)
C43 0.0362(16) 0.0322(16) 0.0383(17) 0.0095(13) 0.0112(13) 0.0080(13)
C44 0.0445(19) 0.046(2) 0.043(2) 0.0151(15) 0.0097(15) -0.0002(16)
C45 0.051(2) 0.041(2) 0.059(3) -0.0057(17) 0.0229(19) -0.0052(17)
C46 0.055(2) 0.053(2) 0.107(4) -0.004(2) 0.025(2) 0.018(2)
C47 0.058(2) 0.066(3) 0.047(2) 0.0133(19) 0.0031(18) 0.026(2)
C48 0.067(3) 0.049(2) 0.069(3) 0.0071(19) 0.010(2) 0.029(2)
C49 0.054(4) 0.031(3) 0.030(3) 0.002(3) 0.002(3) 0.004(3)
O50 0.073(4) 0.041(3) 0.042(3) 0.007(2) -0.006(3) -0.008(3)
C51 0.048(4) 0.041(4) 0.067(5) 0.005(3) -0.022(4) 0.014(3)
C52 0.045(6) 0.058(7) 0.041(6) 0.022(5) -0.004(4) 0.025(5)

loop_
_atom_type_symbol
_atom_type_description
_atom_type_scat_dispersion_real
_atom_type_scat_dispersion_imag
_atom_type_scat_source
C C 0.0033 0.0016 'International Tables Vol C Tables 4.2.6.8 and 6.1.1.4'
H H 0.0000 0.0000 'International Tables Vol C Tables 4.2.6.8 and 6.1.1.4'
O O 0.0106 0.0060 'International Tables Vol C Tables 4.2.6.8 and 6.1.1.4'
Cl Cl 0.1484 0.1585 'International Tables Vol C Tables 4.2.6.8 and 6.1.1.4'

loop_
_geom_angle_atom_site_label_1
_geom_angle_atom_site_label_2
_geom_angle_atom_site_label_3
_geom_angle
_geom_angle_site_symmetry_1
_geom_angle_site_symmetry_3
C45 O14 C47 116.2(3) . .
C52 C53 C51 98(2) . .
C52 C53 C49 45(2) . .
C51 C53 C49 54.8(7) . .
C49 O16 C49 180.0(5) 2_567 .
C49 O16 C51 57.5(4) 2_567 2_567
C49 O16 C51 122.5(4) . 2_567
C49 O16 C51 122.5(4) 2_567 .
C49 O16 C51 57.5(4) . .
C51 O16 C51 180.000(4) 2_567 .
C6 C1 C2 116.8(2) . .
C6 C1 C28 122.1(2) . .
C2 C1 C28 121.1(2) . .
O1 C2 C3 117.7(2) . .
O1 C2 C1 121.0(2) . .
C3 C2 C1 121.3(2) . .
O2 C3 C4 120.4(2) . .
O2 C3 C2 119.4(2) . .
C4 C3 C2 120.2(2) . .
O3 C4 C3 120.8(2) . .
O3 C4 C5 118.6(2) . .
C3 C4 C5 120.6(2) . .
C6 C5 C4 117.4(2) . .
C6 C5 C7 122.7(2) . .
C4 C5 C7 119.8(2) . .
C1 C6 C5 123.7(2) . .
C5 C7 C8 111.31(19) . .
C5 C7 C29 111.6(2) . .
C8 C7 C29 113.4(2) . .
C9 C8 C13 117.4(2) . .
C9 C8 C7 120.3(2) . .
C13 C8 C7 122.3(2) . .
O4 C9 C8 124.6(2) . .
O4 C9 C10 114.3(2) . .
C8 C9 C10 121.1(2) . .
O5 C10 C11 118.4(2) . .
O5 C10 C9 121.5(2) . .
C11 C10 C9 120.0(2) . .
O6 C11 C10 118.3(2) . .
O6 C11 C12 120.9(2) . .
C10 C11 C12 120.8(2) . .
C11 C12 C13 117.8(2) . .
C11 C12 C14 120.1(2) . .
C13 C12 C14 122.1(2) . .
C8 C13 C12 122.8(2) . .
C12 C14 C15 111.7(2) . .
C12 C14 C33 112.9(2) . .
C15 C14 C33 112.9(2) . .
C20 C15 C16 117.3(2) . .
C20 C15 C14 122.2(2) . .
C16 C15 C14 120.5(2) . .
O7 C16 C17 118.0(2) . .
O7 C16 C15 121.5(2) . .
C17 C16 C15 120.5(2) . .
C18 C17 C16 120.5(2) . .
C18 C17 O8 119.2(2) . .
C16 C17 O8 120.3(2) . .
O9 C18 C17 116.0(2) . .
O9 C18 C19 123.1(2) . .
C17 C18 C19 120.8(2) . .
C18 C19 C20 117.1(2) . .
C18 C19 C21 121.5(2) . .
C20 C19 C21 121.3(2) . .
C15 C20 C19 123.7(2) . .
C22 C21 C19 111.10(19) . .
C22 C21 C37 112.3(2) . .
C19 C21 C37 112.81(19) . .
C23 C22 C27 117.4(2) . .
C23 C22 C21 120.0(2) . .
C27 C22 C21 122.6(2) . .
O10 C23 C24 119.7(2) . .
O10 C23 C22 119.1(2) . .
C24 C23 C22 121.2(2) . .
O11 C24 C23 117.5(2) . .
O11 C24 C25 122.7(2) . .
C23 C24 C25 119.8(2) . .
O12 C25 C24 116.7(2) . .
O12 C25 C26 122.1(2) . .
C24 C25 C26 121.1(2) . .
C27 C26 C25 117.3(2) . .
C27 C26 C28 122.3(2) . .
C25 C26 C28 120.4(2) . .
C26 C27 C22 123.1(2) . .
C1 C28 C26 110.55(19) . .
C1 C28 C41 113.7(2) . .
C26 C28 C41 111.9(2) . .
C30 C29 C7 114.2(2) . .
C29 C30 C31 110.6(2) . .
C32 C31 C30 113.8(2) . .
C31 C32 Cl1 111.8(2) . .
C34 C33 C14 112.1(2) . .
C33 C34 C35 115.7(3) . .
C36 C35 C34 113.4(3) . .
C35 C36 Cl2 112.1(3) . .
C38 C37 C21 113.8(2) . .
C39 C38 C37 111.1(2) . .
C40 C39 C38 112.2(2) . .
C39 C40 Cl3 111.4(2) . .
C42 C41 C28 114.5(2) . .
C43 C42 C41 112.9(2) . .
C42 C43 C44 114.8(3) . .
C43 C44 Cl4 112.0(2) . .
O13 C45 O14 122.4(4) . .
O13 C45 C46 125.7(4) . .
O14 C45 C46 111.9(4) . .
C48 C47 O14 106.9(3) . .
C52 C49 O50 104.7(8) . .
C52 C49 C51 72.6(7) . .
O50 C49 C51 165.1(8) . .
C52 C49 O16 137.0(8) . .
O50 C49 O16 117.5(6) . .
C51 C49 O16 64.5(4) . .
C52 C49 C53 20.9(9) . .
O50 C49 C53 125.6(8) . .
C51 C49 C53 52.5(7) . .
O16 C49 C53 116.4(7) . .
C49 O50 C52 37.3(6) . .
C53 C51 C49 72.7(7) . .
C53 C51 O16 129.9(8) . .
C49 C51 O16 58.0(4) . .
C53 C51 C52 23.5(5) . .
C49 C51 C52 49.9(6) . .
O16 C51 C52 107.9(6) . .
C53 C52 C49 114(3) . .
C53 C52 C51 58(2) . .
C49 C52 C51 57.5(7) . .
C53 C52 O50 152(3) . .
C49 C52 O50 38.0(5) . .
C51 C52 O50 94.4(6) . .

loop_
_geom_bond_atom_site_label_1
_geom_bond_atom_site_label_2
_geom_bond_distance
_geom_bond_site_symmetry_2
Cl1 C32 1.800(3) .
Cl2 C36 1.800(4) .
Cl3 C40 1.796(3) .
Cl4 C44 1.800(4) .
O1 C2 1.385(3) .
O2 C3 1.389(3) .
O3 C4 1.376(3) .
O4 C9 1.377(3) .
O5 C10 1.381(3) .
O6 C11 1.384(3) .
O7 C16 1.378(3) .
O8 C17 1.397(3) .
O9 C18 1.382(3) .
O10 C23 1.379(3) .
O11 C24 1.383(3) .
O12 C25 1.382(3) .
O13 C45 1.248(5) .
O14 C45 1.303(4) .
O14 C47 1.479(4) .
C53 C52 0.592(12) .
C53 C51 1.262(17) .
C53 C49 1.520(13) .
O16 C49 1.307(7) 2_567
O16 C49 1.307(7) .
O16 C51 1.391(7) 2_567
O16 C51 1.391(7) .
C1 C6 1.395(3) .
C1 C2 1.399(3) .
C1 C28 1.529(3) .
C2 C3 1.390(3) .
C3 C4 1.390(3) .
C4 C5 1.398(3) .
C5 C6 1.397(3) .
C5 C7 1.528(3) .
C7 C8 1.533(3) .
C7 C29 1.539(3) .
C8 C9 1.391(3) .
C8 C13 1.399(3) .
C9 C10 1.393(4) .
C10 C11 1.387(4) .
C11 C12 1.393(4) .
C12 C13 1.399(3) .
C12 C14 1.526(3) .
C14 C15 1.533(3) .
C14 C33 1.542(4) .
C15 C20 1.389(3) .
C15 C16 1.405(3) .
C16 C17 1.395(3) .
C17 C18 1.389(4) .
C18 C19 1.399(3) .
C19 C20 1.404(3) .
C19 C21 1.529(3) .
C21 C22 1.528(3) .
C21 C37 1.542(3) .
C22 C23 1.397(3) .
C22 C27 1.399(3) .
C23 C24 1.388(4) .
C24 C25 1.392(4) .
C25 C26 1.399(3) .
C26 C27 1.396(3) .
C26 C28 1.534(3) .
C28 C41 1.544(3) .
C29 C30 1.522(4) .
C30 C31 1.528(4) .
C31 C32 1.486(4) .
C33 C34 1.525(4) .
C34 C35 1.528(5) .
C35 C36 1.491(5) .
C37 C38 1.528(3) .
C38 C39 1.526(4) .
C39 C40 1.504(4) .
C41 C42 1.538(4) .
C42 C43 1.513(4) .
C43 C44 1.517(4) .
C45 C46 1.493(6) .
C47 C48 1.460(6) .
C49 C52 1.180(13) .
C49 O50 1.198(8) .
C49 C51 1.300(10) .
O50 C52 1.883(11) .
C51 C52 1.470(14) .
